data_4334040
loop_
_publ_author_name
'Katharine A. Smart'
'Mary Grellier'
'Laure Vendier'
'Sax A. Mason'
'Silvia C. Capelli'
'Alberto Albinati'
'Sylviane Sabo-Etienne'

_publ_contact_author
;
Sylviane Sabo-Etienne
;
_publ_contact_author_address
;
Laboratoire de Chimie de Coordination
205 Route de Narbonne
31077 Toulouse Cedex 04
;
_publ_contact_author_email Sylviane.Sabo@lcc-toulouse.fr
_publ_section_title
;
 Step-by-Step Introduction of Silazane Moieties at Ruthenium: Different
 Extents of Ru-H-Si Bond Activation
;
_journal_name_full 'Inorganic Chemistry'
_journal_page_first 2654
_journal_page_last 2661
_journal_paper_doi 10.1021/ic302682f
_journal_volume 52
_journal_year 2013
_chemical_formula_sum 'C56 H53 B F24 N6 Ru Si3'
_chemical_formula_weight 1463.00
_chemical_name_common
;            
{RuH[(eta2-H-SiMe2)N(Me)kappa-N-(C5H4N)][kappa-Si,N-(SiMe2)N(Me)(C5H4N)]2}+
 {[3,5-(CF3)2C6H3]4B}-  
;
_space_group_IT_number 7
_symmetry_cell_setting monoclinic
_symmetry_space_group_name_Hall 'P -2yac'
_symmetry_space_group_name_H-M 'P 1 n 1'
_atom_sites_solution_hydrogens difmap
_atom_sites_solution_primary direct
_atom_sites_solution_secondary difmap
_audit_creation_method SHELXL-97
_cell_angle_alpha 90.00
_cell_angle_beta 94.0112(17)
_cell_angle_gamma 90.00
_cell_formula_units_Z 2
_cell_length_a 13.9659(3)
_cell_length_b 11.9966(4)
_cell_length_c 18.2189(5)
_cell_measurement_reflns_used 4187
_cell_measurement_temperature 20(1)
_cell_measurement_theta_max 59.91
_cell_measurement_theta_min 3.35
_cell_volume 3044.98(15)
_computing_cell_refinement 'ILL RAFD9'
_computing_data_collection 'ILL HKLGEN, MAD'
_computing_data_reduction 'ILL Retreat'
_computing_molecular_graphics
;     
 ORTEP for Windows v1.074 (L.J. Farrugia 1997)
 Mercury CSD 2.4.5 (Build RC3), CCDC, Cambridge (2011)
;
_computing_publication_material 'WinGX v1.64.05(L.J. Farrugia, J. Appl. Cryst.,1999,32, 837)'
_computing_structure_refinement 'SHELXL-97 (Acta Cryst.,2008,A64,112)'
_diffrn_ambient_temperature 20(1)
_diffrn_measured_fraction_theta_full 0.884
_diffrn_measured_fraction_theta_max 0.884
_diffrn_measurement_device_type 'D19 position-sensitive detector diffractometer'
_diffrn_measurement_method 'omega step-scans'
_diffrn_radiation_monochromator 'Cu (311)'
_diffrn_radiation_probe neutron
_diffrn_radiation_source 'ILL High Flux Reactor'
_diffrn_radiation_type neutron
_diffrn_radiation_wavelength 1.1708
_diffrn_reflns_av_R_equivalents 0.1253
_diffrn_reflns_av_sigmaI/netI 0.1198
_diffrn_reflns_limit_h_max 20
_diffrn_reflns_limit_h_min -20
_diffrn_reflns_limit_k_max 17
_diffrn_reflns_limit_k_min -17
_diffrn_reflns_limit_l_max 15
_diffrn_reflns_limit_l_min -26
_diffrn_reflns_number 27927
_diffrn_reflns_theta_full 61.29
_diffrn_reflns_theta_max 61.29
_diffrn_reflns_theta_min 4.82
_diffrn_standards_interval_time 420
_diffrn_standards_number 2
_exptl_absorpt_coefficient_mu 0.183
_exptl_absorpt_correction_T_max 0.9129
_exptl_absorpt_correction_T_min 0.8042
_exptl_absorpt_correction_type analytical
_exptl_absorpt_process_details 'program D19abscan'
_exptl_crystal_colour 'pale yellow'
_exptl_crystal_density_diffrn 1.596
_exptl_crystal_description plate
_exptl_crystal_F_000 781
_exptl_crystal_size_max 1.24
_exptl_crystal_size_mid 1.24
_exptl_crystal_size_min 0.52
_refine_diff_density_max 1.298
_refine_diff_density_min -1.301
_refine_diff_density_rms 0.270
_refine_ls_extinction_method none
_refine_ls_goodness_of_fit_ref 1.063
_refine_ls_hydrogen_treatment refall
_refine_ls_matrix_type full
_refine_ls_number_parameters 1297
_refine_ls_number_reflns 9494
_refine_ls_number_restraints 2
_refine_ls_restrained_S_all 1.063
_refine_ls_R_factor_all 0.0882
_refine_ls_R_factor_gt 0.0617
_refine_ls_shift/su_max 0.004
_refine_ls_shift/su_mean 0.000
_refine_ls_structure_factor_coef Fsqd
_refine_ls_weighting_details 'calc w=1/[\s^2^(Fo^2^)+(0.0460P)^2^+20.0133P] where P=(Fo^2^+2Fc^2^)/3'
_refine_ls_weighting_scheme calc
_refine_ls_wR_factor_gt 0.1197
_refine_ls_wR_factor_ref 0.1310
_reflns_number_gt 7647
_reflns_number_total 9494
_reflns_threshold_expression >2sigma(I)
_cod_data_source_file ic302682f_si_002_1.cif
_cod_data_source_block ru8
_cod_database_code 4334040

loop_
_symmetry_equiv_pos_as_xyz
'x, y, z'
'x+1/2, -y, z+1/2'

loop_
_atom_site_label
_atom_site_type_symbol
_atom_site_fract_x
_atom_site_fract_y
_atom_site_fract_z
_atom_site_U_iso_or_equiv
_atom_site_adp_type
_atom_site_occupancy
_atom_site_symmetry_multiplicity
_atom_site_calc_flag
C1 C 0.3952(2) 0.2075(3) 0.28494(19) 0.0104(6) Uani 1 1 d
H1 H 0.4399(5) 0.2428(7) 0.2455(5) 0.0255(16) Uani 1 1 d
C2 C 0.3058(2) 0.1662(3) 0.2638(2) 0.0108(6) Uani 1 1 d
H2 H 0.2779(6) 0.1697(8) 0.2076(5) 0.0283(17) Uani 1 1 d
C3 C 0.2522(2) 0.1188(3) 0.3180(2) 0.0128(6) Uani 1 1 d
H3 H 0.1815(6) 0.0847(8) 0.3042(5) 0.0322(19) Uani 1 1 d
C4 C 0.2891(2) 0.1161(3) 0.3897(2) 0.0113(6) Uani 1 1 d
H4 H 0.2491(6) 0.0802(7) 0.4332(5) 0.0273(16) Uani 1 1 d
C5 C 0.3816(2) 0.1613(3) 0.4086(2) 0.0098(6) Uani 1 1 d
C6 C 0.3653(2) 0.1159(3) 0.5365(2) 0.0150(7) Uani 1 1 d
H6A H 0.3000(6) 0.1627(9) 0.5443(6) 0.036(2) Uani 1 1 d
H6B H 0.4087(7) 0.1189(10) 0.5885(6) 0.039(2) Uani 1 1 d
H6C H 0.3458(8) 0.0286(8) 0.5258(6) 0.040(2) Uani 1 1 d
C7 C 0.5176(3) 0.3174(3) 0.5823(2) 0.0195(8) Uani 1 1 d
H7A H 0.4615(9) 0.3788(11) 0.5685(7) 0.051(3) Uani 1 1 d
H7B H 0.5812(9) 0.3621(12) 0.5978(8) 0.055(3) Uani 1 1 d
H7C H 0.4989(8) 0.2722(9) 0.6318(6) 0.042(2) Uani 1 1 d
C8 C 0.6096(3) 0.1012(3) 0.5452(2) 0.0160(7) Uani 1 1 d
H8A H 0.5799(7) 0.0769(9) 0.5958(6) 0.038(2) Uani 1 1 d
H8B H 0.6838(7) 0.1241(11) 0.5593(6) 0.043(3) Uani 1 1 d
H8C H 0.6095(7) 0.0288(7) 0.5086(6) 0.035(2) Uani 1 1 d
C11 C 0.6654(2) 0.2621(3) 0.23229(19) 0.0101(6) Uani 1 1 d
H11 H 0.6990(6) 0.1926(6) 0.2632(5) 0.0252(16) Uani 1 1 d
C12 C 0.6932(2) 0.2865(3) 0.1628(2) 0.0120(6) Uani 1 1 d
H12 H 0.7494(6) 0.2389(8) 0.1403(5) 0.0286(18) Uani 1 1 d
C13 C 0.6475(2) 0.3757(3) 0.1252(2) 0.0124(6) Uani 1 1 d
H13 H 0.6684(6) 0.3982(8) 0.0716(5) 0.0297(18) Uani 1 1 d
C14 C 0.5772(2) 0.4344(3) 0.1577(2) 0.0127(6) Uani 1 1 d
H14 H 0.5409(6) 0.5055(7) 0.1292(5) 0.0295(18) Uani 1 1 d
C15 C 0.5533(2) 0.4059(3) 0.22908(18) 0.0081(5) Uani 1 1 d
C16 C 0.4353(3) 0.5557(3) 0.2252(2) 0.0163(7) Uani 1 1 d
H16A H 0.4836(7) 0.6214(8) 0.2122(6) 0.038(2) Uani 1 1 d
H16B H 0.3831(7) 0.5903(8) 0.2600(6) 0.037(2) Uani 1 1 d
H16C H 0.3958(7) 0.5256(9) 0.1753(6) 0.037(2) Uani 1 1 d
C17 C 0.3563(2) 0.4623(3) 0.3853(2) 0.0162(7) Uani 1 1 d
H17A H 0.3220(6) 0.5408(8) 0.3705(6) 0.036(2) Uani 1 1 d
H17B H 0.3509(7) 0.4519(10) 0.4437(6) 0.040(2) Uani 1 1 d
H17C H 0.3141(6) 0.3962(8) 0.3574(6) 0.037(2) Uani 1 1 d
C18 C 0.5475(2) 0.5873(3) 0.3982(2) 0.0144(7) Uani 1 1 d
H18A H 0.6193(6) 0.5907(8) 0.3796(5) 0.0293(18) Uani 1 1 d
H18B H 0.5521(7) 0.5905(7) 0.4576(5) 0.0296(17) Uani 1 1 d
H18C H 0.5096(7) 0.6611(8) 0.3776(7) 0.038(2) Uani 1 1 d
C21 C 0.5890(2) 0.0353(3) 0.33679(19) 0.0098(6) Uani 1 1 d
H21 H 0.5200(5) 0.0570(7) 0.3097(5) 0.0271(17) Uani 1 1 d
C22 C 0.6223(2) -0.0734(3) 0.3363(2) 0.0133(6) Uani 1 1 d
H22 H 0.5802(6) -0.1378(7) 0.3069(5) 0.0282(17) Uani 1 1 d
C23 C 0.7107(2) -0.0977(3) 0.3731(2) 0.0114(6) Uani 1 1 d
H23 H 0.7387(6) -0.1813(7) 0.3764(5) 0.0291(17) Uani 1 1 d
C24 C 0.7640(2) -0.0127(3) 0.4062(2) 0.0124(6) Uani 1 1 d
H24 H 0.8331(6) -0.0296(7) 0.4326(5) 0.0285(17) Uani 1 1 d
C25 C 0.7273(2) 0.0976(3) 0.4036(2) 0.0100(6) Uani 1 1 d
C26 C 0.8717(3) 0.1614(3) 0.4715(2) 0.0184(7) Uani 1 1 d
H26A H 0.8647(8) 0.1061(10) 0.5186(6) 0.044(2) Uani 1 1 d
H26B H 0.9024(7) 0.2405(8) 0.4944(7) 0.041(3) Uani 1 1 d
H26C H 0.9220(6) 0.1282(9) 0.4337(6) 0.038(2) Uani 1 1 d
C27 C 0.7573(3) 0.3834(3) 0.5253(2) 0.0172(7) Uani 1 1 d
H27A H 0.7389(8) 0.3272(10) 0.5687(6) 0.044(3) Uani 1 1 d
H27B H 0.7152(8) 0.4602(9) 0.5307(7) 0.041(2) Uani 1 1 d
H27C H 0.8324(7) 0.4065(10) 0.5368(6) 0.043(2) Uani 1 1 d
C28 C 0.8148(2) 0.4037(3) 0.3703(2) 0.0172(7) Uani 1 1 d
H28A H 0.8897(6) 0.3968(10) 0.3886(7) 0.043(3) Uani 1 1 d
H28B H 0.7960(7) 0.4913(8) 0.3717(7) 0.044(3) Uani 1 1 d
H28C H 0.8086(8) 0.3760(10) 0.3140(6) 0.042(2) Uani 1 1 d
NA N 0.43385(15) 0.20608(19) 0.35540(13) 0.0085(4) Uani 1 1 d
NB N 0.59682(15) 0.31852(19) 0.26590(14) 0.0098(4) Uani 1 1 d
NC N 0.63887(15) 0.11924(19) 0.37117(14) 0.0099(4) Uani 1 1 d
N2 N 0.42076(16) 0.1627(2) 0.47881(14) 0.0115(4) Uani 1 1 d
N4 N 0.48590(16) 0.4636(2) 0.26473(14) 0.0111(4) Uani 1 1 d
N6 N 0.77805(16) 0.1844(2) 0.43443(15) 0.0128(4) Uani 1 1 d
SiA Si 0.7360(3) 0.3233(4) 0.4312(3) 0.0086(9) Uani 1 1 d
SiB Si 0.5363(3) 0.2194(4) 0.5038(3) 0.0097(9) Uani 1 1 d
SiC Si 0.4846(3) 0.4589(4) 0.3616(3) 0.0091(9) Uani 1 1 d
Ru1 Ru 0.56973(19) 0.2870(2) 0.38377(17) 0.0071(5) Uani 1 1 d
HA H 0.6361(6) 0.3953(6) 0.3940(6) 0.0275(17) Uani 1 1 d
HB H 0.5210(6) 0.3558(6) 0.4455(5) 0.0241(15) Uani 1 1 d
C51 C 0.0173(2) 0.7643(3) 0.44908(19) 0.0083(5) Uani 1 1 d
C52 C -0.0686(2) 0.7224(3) 0.47399(19) 0.0090(6) Uani 1 1 d
H52 H -0.1063(5) 0.6554(7) 0.4436(5) 0.0232(15) Uani 1 1 d
C53 C -0.1108(2) 0.7674(3) 0.53442(19) 0.0095(6) Uani 1 1 d
C54 C -0.0657(2) 0.8542(3) 0.5756(2) 0.0089(6) Uani 1 1 d
H54 H -0.0975(5) 0.8881(7) 0.6237(5) 0.0251(16) Uani 1 1 d
C55 C 0.0208(2) 0.8954(3) 0.55257(19) 0.0094(6) Uani 1 1 d
C56 C 0.0598(2) 0.8527(3) 0.48977(19) 0.0091(6) Uani 1 1 d
H56 H 0.1252(5) 0.8890(7) 0.4732(5) 0.0239(15) Uani 1 1 d
C57 C -0.2034(2) 0.7222(3) 0.5576(2) 0.0115(6) Uani 1 1 d
C58 C 0.0706(2) 0.9873(3) 0.59643(19) 0.0087(6) Uani 1 1 d
C61 C -0.0210(2) 0.7763(3) 0.30995(19) 0.0079(5) Uani 1 1 d
C62 C -0.1019(2) 0.7201(3) 0.2798(2) 0.0103(6) Uani 1 1 d
H62 H -0.1114(6) 0.6318(7) 0.2901(5) 0.0244(15) Uani 1 1 d
C63 C -0.1736(2) 0.7738(3) 0.23579(19) 0.0083(5) Uani 1 1 d
C64 C -0.1670(2) 0.8866(3) 0.2199(2) 0.0101(6) Uani 1 1 d
H64 H -0.2225(5) 0.9289(6) 0.1869(5) 0.0250(16) Uani 1 1 d
C65 C -0.0864(2) 0.9445(3) 0.24898(19) 0.0089(6) Uani 1 1 d
C66 C -0.0155(2) 0.8900(3) 0.29305(19) 0.0087(6) Uani 1 1 d
H66 H 0.0459(5) 0.9388(7) 0.3157(5) 0.0260(16) Uani 1 1 d
C67 C -0.2591(2) 0.7071(3) 0.2067(2) 0.0106(6) Uani 1 1 d
C68 C -0.0731(2) 1.0651(3) 0.2313(2) 0.0113(6) Uani 1 1 d
C71 C 0.0600(2) 0.5846(3) 0.36355(19) 0.0085(5) Uani 1 1 d
C72 C 0.0738(2) 0.5131(3) 0.42352(19) 0.0084(6) Uani 1 1 d
H72 H 0.0725(6) 0.5455(7) 0.4789(5) 0.0260(16) Uani 1 1 d
C73 C 0.0887(2) 0.3993(3) 0.41475(19) 0.0091(6) Uani 1 1 d
C74 C 0.0876(2) 0.3509(3) 0.3451(2) 0.0107(6) Uani 1 1 d
H74 H 0.0982(6) 0.2622(7) 0.3382(5) 0.0272(16) Uani 1 1 d
C75 C 0.0722(2) 0.4206(3) 0.28418(19) 0.0104(6) Uani 1 1 d
C76 C 0.0602(2) 0.5349(3) 0.29300(19) 0.0104(6) Uani 1 1 d
H76 H 0.0511(7) 0.5875(7) 0.2447(5) 0.0293(18) Uani 1 1 d
C77 C 0.1100(2) 0.3285(3) 0.4824(2) 0.0103(6) Uani 1 1 d
C78 C 0.0668(2) 0.3724(3) 0.2081(2) 0.0131(6) Uani 1 1 d
C81 C 0.1673(2) 0.7598(3) 0.36281(19) 0.0087(6) Uani 1 1 d
C82 C 0.2343(2) 0.7509(3) 0.42361(19) 0.0093(6) Uani 1 1 d
H82 H 0.2108(5) 0.7180(7) 0.4757(4) 0.0248(15) Uani 1 1 d
C83 C 0.3293(2) 0.7849(3) 0.4210(2) 0.0099(6) Uani 1 1 d
C84 C 0.3628(2) 0.8250(3) 0.3558(2) 0.0104(6) Uani 1 1 d
H84 H 0.4365(5) 0.8515(8) 0.3541(5) 0.0259(16) Uani 1 1 d
C85 C 0.2991(2) 0.8286(3) 0.29382(19) 0.0094(6) Uani 1 1 d
C86 C 0.2029(2) 0.7975(3) 0.2975(2) 0.0110(6) Uani 1 1 d
H86 H 0.1543(5) 0.8023(7) 0.2475(5) 0.0250(16) Uani 1 1 d
C87 C 0.3928(2) 0.7784(3) 0.49140(19) 0.0092(6) Uani 1 1 d
C88 C 0.3328(2) 0.8656(3) 0.2213(2) 0.0105(6) Uani 1 1 d
B1 B 0.0557(2) 0.7208(3) 0.3702(2) 0.0068(7) Uani 1 1 d
F1 F -0.1903(3) 0.6538(4) 0.6162(3) 0.0153(8) Uani 1 1 d
F2 F -0.2523(3) 0.6653(4) 0.5041(3) 0.0165(8) Uani 1 1 d
F3 F -0.2614(3) 0.8045(4) 0.5787(3) 0.0164(8) Uani 1 1 d
F4 F 0.1610(3) 1.0038(4) 0.5767(3) 0.0176(9) Uani 1 1 d
F5 F 0.0247(3) 1.0849(3) 0.5881(3) 0.0134(7) Uani 1 1 d
F6 F 0.0780(3) 0.9650(4) 0.6687(2) 0.0137(7) Uani 1 1 d
F7 F -0.3090(3) 0.6682(4) 0.2619(3) 0.0184(9) Uani 1 1 d
F8 F -0.2334(3) 0.6182(4) 0.1682(3) 0.0163(8) Uani 1 1 d
F9 F -0.3209(3) 0.7657(4) 0.1627(3) 0.0154(8) Uani 1 1 d
F10 F -0.0341(3) 1.1217(4) 0.2893(3) 0.0184(8) Uani 1 1 d
F11 F -0.0142(3) 1.0784(4) 0.1770(3) 0.0182(9) Uani 1 1 d
F12 F -0.1553(3) 1.1151(4) 0.2096(3) 0.0202(9) Uani 1 1 d
F13 F 0.0485(3) 0.3497(3) 0.5344(3) 0.0145(8) Uani 1 1 d
F14 F 0.1981(3) 0.3485(4) 0.5124(3) 0.0167(8) Uani 1 1 d
F15 F 0.1045(3) 0.2186(3) 0.4679(2) 0.0141(8) Uani 1 1 d
F16 F 0.1093(3) 0.2741(4) 0.2049(2) 0.0153(8) Uani 1 1 d
F17 F -0.0250(3) 0.3575(5) 0.1831(3) 0.0285(12) Uani 1 1 d
F18 F 0.1066(4) 0.4384(4) 0.1602(3) 0.0243(10) Uani 1 1 d
F19 F 0.4795(3) 0.8212(4) 0.4842(3) 0.0151(8) Uani 1 1 d
F20 F 0.4047(3) 0.6731(3) 0.5151(3) 0.0139(7) Uani 1 1 d
F21 F 0.3537(3) 0.8348(4) 0.5459(2) 0.0147(8) Uani 1 1 d
F22 F 0.3411(3) 0.7785(4) 0.1746(3) 0.0157(8) Uani 1 1 d
F23 F 0.4181(3) 0.9151(4) 0.2274(3) 0.0148(8) Uani 1 1 d
F24 F 0.2715(3) 0.9375(3) 0.1861(2) 0.0130(7) Uani 1 1 d

loop_
_atom_site_aniso_label
_atom_site_aniso_U_11
_atom_site_aniso_U_22
_atom_site_aniso_U_33
_atom_site_aniso_U_23
_atom_site_aniso_U_13
_atom_site_aniso_U_12
C1 0.0038(11) 0.0174(14) 0.0096(16) -0.0009(12) -0.0014(10) -0.0015(10)
H1 0.019(3) 0.035(4) 0.022(4) 0.006(3) 0.003(3) -0.005(3)
C2 0.0064(11) 0.0132(13) 0.0131(18) -0.0038(12) 0.0017(11) -0.0015(10)
H2 0.019(3) 0.033(4) 0.032(5) 0.000(3) 0.000(3) -0.002(3)
C3 0.0050(11) 0.0184(14) 0.0151(17) -0.0009(13) 0.0014(11) -0.0004(11)
H3 0.017(3) 0.044(5) 0.036(5) -0.002(4) 0.004(3) -0.009(3)
C4 0.0052(11) 0.0169(14) 0.0118(17) -0.0002(12) 0.0010(11) -0.0006(10)
H4 0.023(3) 0.035(4) 0.025(4) 0.007(3) 0.006(3) -0.005(3)
C5 0.0039(11) 0.0134(13) 0.0124(16) 0.0011(11) 0.0029(10) 0.0000(10)
C6 0.0111(13) 0.0200(15) 0.0148(19) 0.0029(13) 0.0065(13) -0.0016(12)
H6A 0.027(4) 0.046(5) 0.038(5) 0.007(4) 0.018(4) 0.007(4)
H6B 0.028(4) 0.055(6) 0.032(5) 0.024(5) -0.001(4) -0.011(4)
H6C 0.051(6) 0.027(4) 0.042(6) 0.001(4) 0.013(5) -0.012(4)
C7 0.0205(16) 0.0228(17) 0.0161(19) -0.0044(15) 0.0074(14) -0.0003(14)
H7A 0.054(6) 0.057(7) 0.042(6) -0.021(5) 0.005(5) 0.028(5)
H7B 0.046(6) 0.069(8) 0.053(7) -0.020(6) 0.019(5) -0.020(6)
H7C 0.060(6) 0.040(5) 0.029(5) -0.005(4) 0.024(5) 0.001(4)
C8 0.0134(14) 0.0183(15) 0.0162(19) 0.0057(14) 0.0017(13) 0.0029(12)
H8A 0.043(5) 0.043(5) 0.029(5) 0.010(4) 0.011(4) 0.004(4)
H8B 0.022(4) 0.059(6) 0.045(6) 0.020(5) -0.008(4) -0.004(4)
H8C 0.047(5) 0.022(3) 0.039(5) -0.007(4) 0.010(4) 0.011(3)
C11 0.0083(12) 0.0161(14) 0.0062(15) 0.0015(11) 0.0037(11) 0.0018(10)
H11 0.029(3) 0.021(3) 0.027(4) 0.007(3) 0.012(3) 0.017(3)
C12 0.0107(13) 0.0159(14) 0.0099(16) 0.0026(12) 0.0050(12) 0.0033(11)
H12 0.022(3) 0.038(4) 0.027(4) 0.008(3) 0.011(3) 0.010(3)
C13 0.0113(13) 0.0176(14) 0.0088(16) 0.0006(12) 0.0042(11) 0.0022(11)
H13 0.029(4) 0.043(4) 0.019(4) 0.003(3) 0.014(3) 0.010(3)
C14 0.0117(13) 0.0159(14) 0.0109(17) 0.0026(12) 0.0033(11) 0.0040(11)
H14 0.033(4) 0.031(4) 0.025(4) 0.013(3) 0.005(3) 0.015(3)
C15 0.0075(11) 0.0101(12) 0.0066(15) -0.0003(11) -0.0003(10) 0.0003(10)
C16 0.0134(14) 0.0183(15) 0.0175(19) 0.0027(14) 0.0039(13) 0.0063(12)
H16A 0.039(5) 0.031(4) 0.043(6) 0.012(4) 0.005(4) 0.003(4)
H16B 0.037(5) 0.034(4) 0.041(6) 0.008(4) 0.017(4) 0.018(4)
H16C 0.029(4) 0.040(5) 0.040(6) -0.003(4) -0.011(4) 0.013(4)
C17 0.0084(13) 0.0192(15) 0.022(2) 0.0012(14) 0.0057(13) 0.0007(12)
H17A 0.022(3) 0.038(5) 0.047(6) 0.003(4) 0.003(4) 0.013(3)
H17B 0.027(4) 0.063(7) 0.031(5) 0.002(5) 0.012(4) 0.008(4)
H17C 0.021(3) 0.037(5) 0.053(6) -0.012(4) 0.002(4) -0.012(3)
C18 0.0110(13) 0.0151(14) 0.0174(19) -0.0020(13) 0.0030(12) -0.0010(11)
H18A 0.019(3) 0.036(4) 0.034(5) -0.004(4) 0.009(3) -0.006(3)
H18B 0.037(4) 0.027(4) 0.026(5) -0.004(3) 0.004(3) -0.006(3)
H18C 0.037(5) 0.028(4) 0.049(6) -0.005(4) 0.000(4) 0.007(4)
C21 0.0067(12) 0.0112(13) 0.0114(17) -0.0011(11) -0.0002(11) 0.0012(10)
H21 0.017(3) 0.027(4) 0.037(5) -0.012(3) -0.003(3) 0.001(3)
C22 0.0089(12) 0.0136(14) 0.0176(18) -0.0029(13) 0.0029(12) 0.0005(11)
H22 0.023(3) 0.021(3) 0.040(5) 0.000(3) -0.003(3) -0.006(3)
C23 0.0089(12) 0.0099(12) 0.0157(18) 0.0022(11) 0.0027(12) 0.0011(10)
H23 0.033(4) 0.019(3) 0.035(5) 0.000(3) 0.004(3) 0.009(3)
C24 0.0060(12) 0.0166(14) 0.0143(18) 0.0000(12) -0.0016(11) 0.0003(10)
H24 0.026(3) 0.018(3) 0.040(5) -0.002(3) -0.011(3) 0.006(3)
C25 0.0063(11) 0.0104(12) 0.0132(16) -0.0004(11) 0.0000(11) 0.0016(9)
C26 0.0111(14) 0.0204(16) 0.023(2) -0.0026(15) -0.0073(13) 0.0009(12)
H26A 0.038(5) 0.052(6) 0.039(6) 0.019(5) -0.014(4) 0.008(5)
H26B 0.026(4) 0.031(4) 0.063(7) -0.021(5) -0.025(4) -0.001(3)
H26C 0.016(3) 0.048(5) 0.050(6) -0.010(5) -0.005(3) 0.009(3)
C27 0.0159(14) 0.0197(16) 0.0155(19) -0.0031(14) -0.0039(13) -0.0017(13)
H27A 0.055(6) 0.048(6) 0.031(5) 0.020(5) 0.008(5) -0.003(5)
H27B 0.038(5) 0.037(5) 0.049(6) -0.016(5) 0.002(4) 0.002(4)
H27C 0.035(5) 0.052(6) 0.041(6) -0.011(5) 0.004(4) -0.010(4)
C28 0.0083(13) 0.0207(16) 0.023(2) 0.0017(14) 0.0027(13) -0.0041(12)
H28A 0.015(3) 0.056(6) 0.059(7) 0.011(5) -0.002(4) -0.005(4)
H28B 0.034(4) 0.026(4) 0.075(8) 0.009(5) 0.021(5) 0.002(3)
H28C 0.040(5) 0.058(6) 0.028(5) -0.001(5) 0.007(4) -0.015(5)
NA 0.0066(8) 0.0106(8) 0.0084(11) 0.0007(8) 0.0011(7) -0.0004(7)
NB 0.0062(8) 0.0123(9) 0.0110(12) 0.0013(8) 0.0016(8) 0.0006(7)
NC 0.0075(8) 0.0113(9) 0.0108(12) -0.0010(8) -0.0005(8) -0.0007(7)
N2 0.0075(8) 0.0166(10) 0.0109(12) -0.0006(8) 0.0031(8) -0.0009(8)
N4 0.0096(9) 0.0118(9) 0.0118(12) 0.0002(8) 0.0007(8) 0.0027(7)
N6 0.0085(8) 0.0134(9) 0.0163(13) -0.0004(9) -0.0011(8) 0.0003(7)
SiA 0.0029(17) 0.0093(19) 0.013(3) -0.0012(17) -0.0030(16) -0.0003(14)
SiB 0.0091(19) 0.011(2) 0.009(2) 0.0009(18) 0.0005(17) -0.0008(16)
SiC 0.0025(17) 0.015(2) 0.010(2) 0.0040(18) 0.0009(16) 0.0027(15)
Ru1 0.0049(10) 0.0094(11) 0.0068(14) -0.0002(10) -0.0003(9) 0.0002(9)
HA 0.019(3) 0.018(3) 0.045(5) 0.002(3) -0.002(3) -0.004(3)
HB 0.027(3) 0.022(3) 0.024(4) -0.005(3) 0.008(3) 0.005(3)
C51 0.0046(11) 0.0112(12) 0.0091(15) -0.0002(11) 0.0013(10) -0.0006(9)
C52 0.0044(11) 0.0140(13) 0.0086(15) -0.0024(11) 0.0002(10) -0.0018(10)
H52 0.014(3) 0.026(3) 0.031(4) -0.008(3) 0.005(3) -0.008(2)
C53 0.0053(11) 0.0121(13) 0.0114(16) 0.0016(11) 0.0022(10) -0.0020(10)
C54 0.0047(11) 0.0114(12) 0.0108(16) -0.0010(11) 0.0018(10) -0.0016(9)
H54 0.019(3) 0.035(4) 0.022(4) -0.013(3) 0.008(3) -0.006(3)
C55 0.0064(11) 0.0114(12) 0.0104(16) -0.0005(11) 0.0006(11) -0.0007(10)
C56 0.0071(12) 0.0120(13) 0.0086(16) -0.0014(11) 0.0030(11) -0.0014(10)
H56 0.015(3) 0.029(4) 0.028(4) -0.001(3) 0.005(3) -0.005(3)
C57 0.0084(12) 0.0164(14) 0.0101(16) -0.0009(12) 0.0029(11) -0.0007(11)
C58 0.0079(12) 0.0107(12) 0.0074(15) -0.0020(11) 0.0005(11) -0.0010(10)
C61 0.0058(11) 0.0088(11) 0.0092(15) -0.0007(11) -0.0001(10) 0.0011(9)
C62 0.0066(11) 0.0120(13) 0.0123(16) 0.0012(12) 0.0016(11) 0.0003(10)
H62 0.024(3) 0.022(3) 0.027(4) 0.008(3) 0.002(3) -0.003(3)
C63 0.0057(11) 0.0108(12) 0.0085(15) 0.0005(11) 0.0004(10) 0.0000(9)
C64 0.0055(11) 0.0120(13) 0.0128(16) -0.0007(12) 0.0004(11) -0.0012(10)
H64 0.013(3) 0.020(3) 0.041(5) 0.006(3) -0.004(3) 0.004(2)
C65 0.0035(10) 0.0113(12) 0.0118(16) 0.0021(11) 0.0004(10) 0.0001(9)
C66 0.0048(11) 0.0114(12) 0.0098(16) 0.0026(11) -0.0015(10) 0.0003(9)
H66 0.017(3) 0.021(3) 0.040(5) 0.012(3) 0.000(3) -0.003(3)
C67 0.0057(11) 0.0132(13) 0.0128(16) -0.0011(12) 0.0008(11) -0.0021(10)
C68 0.0073(12) 0.0131(13) 0.0132(17) 0.0029(12) -0.0004(11) 0.0026(10)
C71 0.0073(11) 0.0099(12) 0.0084(15) -0.0020(11) 0.0008(10) 0.0010(9)
C72 0.0067(11) 0.0117(13) 0.0066(15) -0.0003(11) -0.0015(10) -0.0002(10)
H72 0.030(4) 0.033(4) 0.015(4) 0.002(3) 0.003(3) 0.004(3)
C73 0.0072(11) 0.0116(13) 0.0084(15) 0.0002(11) 0.0005(10) -0.0009(10)
C74 0.0081(12) 0.0122(13) 0.0117(17) -0.0022(11) 0.0008(11) 0.0000(10)
H74 0.032(4) 0.019(3) 0.030(4) 0.000(3) 0.004(3) 0.002(3)
C75 0.0094(12) 0.0129(13) 0.0091(16) -0.0003(11) 0.0025(11) -0.0003(10)
C76 0.0086(12) 0.0157(14) 0.0067(16) -0.0010(11) 0.0005(11) 0.0018(10)
H76 0.042(4) 0.025(3) 0.022(4) 0.012(3) 0.013(3) 0.007(3)
C77 0.0071(12) 0.0121(13) 0.0119(16) 0.0042(12) 0.0014(11) 0.0017(10)
C78 0.0135(14) 0.0151(14) 0.0107(17) -0.0012(12) 0.0003(12) 0.0038(11)
C81 0.0064(11) 0.0104(12) 0.0093(15) 0.0029(11) 0.0011(10) -0.0007(10)
C82 0.0073(12) 0.0125(12) 0.0082(15) 0.0012(11) 0.0015(11) 0.0000(10)
H82 0.022(3) 0.035(4) 0.018(4) 0.007(3) 0.005(3) 0.001(3)
C83 0.0062(11) 0.0119(12) 0.0117(16) 0.0023(12) 0.0010(11) -0.0009(10)
C84 0.0069(12) 0.0127(13) 0.0120(16) 0.0004(11) 0.0027(11) -0.0013(10)
H84 0.016(3) 0.043(4) 0.019(4) 0.006(3) 0.002(3) -0.010(3)
C85 0.0067(11) 0.0118(12) 0.0100(16) 0.0010(11) 0.0017(11) -0.0011(10)
C86 0.0050(11) 0.0154(13) 0.0128(16) -0.0012(12) 0.0022(11) -0.0019(10)
H86 0.014(3) 0.036(4) 0.025(4) 0.006(3) -0.001(3) -0.003(3)
C87 0.0048(11) 0.0118(12) 0.0109(16) -0.0005(11) 0.0001(11) -0.0017(10)
C88 0.0088(12) 0.0119(13) 0.0113(16) 0.0011(12) 0.0031(11) -0.0012(10)
B1 0.0027(13) 0.0116(15) 0.0061(18) 0.0000(13) 0.0010(12) -0.0013(11)
F1 0.0111(16) 0.0163(17) 0.019(2) 0.0066(15) 0.0032(15) 0.0025(13)
F2 0.0081(15) 0.0249(19) 0.017(2) -0.0065(17) 0.0037(14) -0.0055(14)
F3 0.0093(15) 0.0197(18) 0.021(2) -0.0035(16) 0.0073(15) 0.0000(13)
F4 0.0081(15) 0.0239(19) 0.021(2) -0.0117(17) 0.0039(15) -0.0077(14)
F5 0.0126(15) 0.0097(14) 0.018(2) 0.0011(14) -0.0005(14) -0.0002(13)
F6 0.0153(16) 0.0167(17) 0.008(2) -0.0004(14) -0.0034(14) -0.0010(14)
F7 0.0083(15) 0.026(2) 0.021(2) 0.0045(18) 0.0022(15) -0.0045(15)
F8 0.0113(16) 0.0145(16) 0.023(2) -0.0059(16) 0.0014(15) 0.0001(13)
F9 0.0075(14) 0.0200(19) 0.018(2) -0.0015(16) -0.0060(14) -0.0019(13)
F10 0.026(2) 0.0150(17) 0.014(2) -0.0002(16) -0.0008(17) 0.0017(16)
F11 0.0197(19) 0.0163(18) 0.020(2) 0.0026(16) 0.0097(17) -0.0005(15)
F12 0.0118(16) 0.0161(18) 0.033(3) 0.0059(18) 0.0047(17) 0.0047(14)
F13 0.0167(17) 0.0138(16) 0.014(2) 0.0027(14) 0.0070(15) 0.0001(14)
F14 0.0107(16) 0.0230(19) 0.016(2) 0.0065(16) -0.0026(15) -0.0025(14)
F15 0.0118(15) 0.0123(16) 0.019(2) 0.0017(15) 0.0057(15) 0.0028(12)
F16 0.0178(17) 0.0142(16) 0.014(2) -0.0080(15) 0.0021(15) 0.0044(14)
F17 0.0139(18) 0.048(3) 0.022(3) -0.020(2) -0.0103(17) 0.010(2)
F18 0.050(3) 0.0156(18) 0.008(2) 0.0006(16) 0.009(2) 0.0028(19)
F19 0.0057(14) 0.025(2) 0.014(2) -0.0004(16) 0.0017(13) -0.0023(13)
F20 0.0132(16) 0.0135(16) 0.015(2) 0.0007(15) -0.0006(14) 0.0024(13)
F21 0.0133(16) 0.0230(19) 0.008(2) -0.0035(15) -0.0003(14) 0.0003(14)
F22 0.0176(17) 0.0154(16) 0.014(2) 0.0012(15) 0.0041(15) 0.0021(14)
F23 0.0078(15) 0.0209(18) 0.016(2) 0.0014(16) 0.0012(14) -0.0056(13)
F24 0.0130(16) 0.0145(16) 0.011(2) 0.0019(14) -0.0005(14) -0.0023(13)

loop_
_atom_type_symbol
_atom_type_description
_atom_type_scat_dispersion_real
_atom_type_scat_dispersion_imag
_atom_type_scat_source
C C 6.6460 0.0000 'Neutron Scattering Lengths, Neutron Data Booklet, 1.1-1 ILL, 2003.'
H H -3.7390 0.0000 'Neutron Scattering Lengths, Neutron Data Booklet, 1.1-1 ILL, 2003.'
B B 5.3000 0.0000 'Neutron Scattering Lengths, Neutron Data Booklet, 1.1-1 ILL, 2003.'
N N 9.3600 0.0000 'Neutron Scattering Lengths, Neutron Data Booklet, 1.1-1 ILL, 2003.'
F F 5.6540 0.0000 'Neutron Scattering Lengths, Neutron Data Booklet, 1.1-1 ILL, 2003.'
Si Si 4.1500 0.0000 'Neutron Scattering Lengths, Neutron Data Booklet, 1.1-1 ILL, 2003.'
Ru Ru 7.0200 0.0000 'Neutron Scattering Lengths, Neutron Data Booklet, 1.1-1 ILL, 2003.'

loop_
_geom_angle_atom_site_label_1
_geom_angle_atom_site_label_2
_geom_angle_atom_site_label_3
_geom_angle
NA C1 C2 123.6(3)
NA C1 H1 115.3(5)
C2 C1 H1 121.1(6)
C1 C2 C3 118.1(4)
C1 C2 H2 121.1(5)
C3 C2 H2 120.9(5)
C4 C3 C2 119.8(3)
C4 C3 H3 119.2(6)
C2 C3 H3 121.0(6)
C3 C4 C5 119.8(3)
C3 C4 H4 121.6(6)
C5 C4 H4 118.5(6)
N2 C5 NA 117.7(3)
N2 C5 C4 122.2(3)
NA C5 C4 120.0(3)
N2 C6 H6A 112.8(6)
N2 C6 H6B 108.8(5)
H6A C6 H6B 106.8(9)
N2 C6 H6C 112.2(6)
H6A C6 H6C 108.3(9)
H6B C6 H6C 107.6(9)
SiB C7 H7A 112.4(7)
SiB C7 H7B 111.1(7)
H7A C7 H7B 107.1(12)
SiB C7 H7C 111.6(6)
H7A C7 H7C 108.3(9)
H7B C7 H7C 106.0(11)
SiB C8 H8A 108.5(6)
SiB C8 H8B 112.9(7)
H8A C8 H8B 106.4(9)
SiB C8 H8C 112.2(7)
H8A C8 H8C 108.8(9)
H8B C8 H8C 107.8(9)
NB C11 C12 124.2(3)
NB C11 H11 116.1(4)
C12 C11 H11 119.7(4)
C11 C12 C13 117.6(3)
C11 C12 H12 119.8(6)
C13 C12 H12 122.6(5)
C14 C13 C12 119.7(3)
C14 C13 H13 120.7(6)
C12 C13 H13 119.6(5)
C13 C14 C15 119.8(3)
C13 C14 H14 120.8(5)
C15 C14 H14 119.4(5)
NB C15 N4 116.9(3)
NB C15 C14 121.0(3)
N4 C15 C14 122.1(3)
N4 C16 H16A 111.8(6)
N4 C16 H16B 108.7(6)
H16A C16 H16B 107.8(9)
N4 C16 H16C 110.9(6)
H16A C16 H16C 110.4(9)
H16B C16 H16C 107.0(9)
SiC C17 H17A 112.0(5)
SiC C17 H17B 111.0(6)
H17A C17 H17B 106.7(9)
SiC C17 H17C 111.7(6)
H17A C17 H17C 107.5(9)
H17B C17 H17C 107.7(9)
SiC C18 H18A 110.0(5)
SiC C18 H18B 112.2(5)
H18A C18 H18B 108.8(8)
SiC C18 H18C 110.1(7)
H18A C18 H18C 107.6(8)
H18B C18 H18C 108.1(8)
NC C21 C22 122.8(3)
NC C21 H21 116.4(5)
C22 C21 H21 120.8(5)
C21 C22 C23 118.7(3)
C21 C22 H22 120.1(6)
C23 C22 H22 121.2(6)
C24 C23 C22 119.3(3)
C24 C23 H23 118.9(6)
C22 C23 H23 121.8(6)
C23 C24 C25 119.5(3)
C23 C24 H24 120.1(6)
C25 C24 H24 120.4(5)
NC C25 N6 117.8(3)
NC C25 C24 120.6(3)
N6 C25 C24 121.6(3)
N6 C26 H26A 110.6(6)
N6 C26 H26B 108.9(6)
H26A C26 H26B 106.0(10)
N6 C26 H26C 111.9(6)
H26A C26 H26C 111.7(9)
H26B C26 H26C 107.4(9)
SiA C27 H27A 113.5(8)
SiA C27 H27B 110.7(7)
H27A C27 H27B 107.5(9)
SiA C27 H27C 111.4(6)
H27A C27 H27C 106.9(10)
H27B C27 H27C 106.4(9)
SiA C28 H28A 111.9(7)
SiA C28 H28B 109.3(5)
H28A C28 H28B 107.3(9)
SiA C28 H28C 113.1(6)
H28A C28 H28C 106.4(9)
H28B C28 H28C 108.6(10)
C1 NA C5 118.7(3)
C1 NA Ru1 120.33(19)
C5 NA Ru1 120.7(2)
C1 NA N2 149.70(19)
C5 NA N2 31.03(17)
Ru1 NA N2 89.79(13)
C11 NB C15 117.8(2)
C11 NB Ru1 121.4(2)
C15 NB Ru1 120.16(19)
C11 NB N4 149.4(2)
C15 NB N4 31.60(15)
Ru1 NB N4 88.75(12)
C21 NC C25 118.8(3)
C21 NC Ru1 120.2(2)
C25 NC Ru1 120.7(2)
C21 NC N6 149.9(2)
C25 NC N6 31.13(16)
Ru1 NC N6 89.93(13)
C5 N2 C6 118.4(3)
C5 N2 SiB 123.0(2)
C6 N2 SiB 118.6(3)
C5 N2 NA 31.23(14)
C6 N2 NA 149.6(2)
SiB N2 NA 91.8(2)
C5 N2 Ru1 74.17(15)
C6 N2 Ru1 167.1(2)
SiB N2 Ru1 48.89(19)
NA N2 Ru1 42.98(9)
C15 N4 C16 118.0(3)
C15 N4 SiC 120.9(3)
C16 N4 SiC 118.3(3)
C15 N4 NB 31.48(16)
C16 N4 NB 149.5(2)
SiC N4 NB 91.2(2)
C15 N4 Ru1 75.83(18)
C16 N4 Ru1 166.0(2)
SiC N4 Ru1 47.91(18)
NB N4 Ru1 44.47(9)
C25 N6 C26 118.2(3)
C25 N6 SiA 123.1(3)
C26 N6 SiA 118.7(3)
C25 N6 NC 31.06(16)
C26 N6 NC 149.2(2)
SiA N6 NC 92.1(2)
C25 N6 Ru1 74.95(18)
C26 N6 Ru1 165.0(2)
SiA N6 Ru1 48.77(18)
NC N6 Ru1 44.11(9)
N6 SiA C27 107.6(3)
N6 SiA C28 107.2(3)
C27 SiA C28 106.3(3)
N6 SiA Ru1 98.5(2)
C27 SiA Ru1 118.5(2)
C28 SiA Ru1 117.4(3)
N6 SiA HA 137.6(4)
C27 SiA HA 103.8(4)
C28 SiA HA 90.1(4)
Ru1 SiA HA 40.4(3)
N2 SiB C8 105.9(3)
N2 SiB C7 105.2(3)
C8 SiB C7 105.5(3)
N2 SiB Ru1 97.3(3)
C8 SiB Ru1 119.0(2)
C7 SiB Ru1 121.7(3)
N2 SiB HB 96.8(4)
C8 SiB HB 152.5(4)
C7 SiB HB 82.8(3)
Ru1 SiB HB 41.0(2)
N4 SiC C18 106.9(3)
N4 SiC C17 107.8(3)
C18 SiC C17 109.4(3)
N4 SiC Ru1 99.0(2)
C18 SiC Ru1 115.7(3)
C17 SiC Ru1 116.8(3)
N4 SiC HB 139.6(4)
C18 SiC HB 98.6(4)
C17 SiC HB 91.9(3)
Ru1 SiC HB 41.0(2)
NA Ru1 NB 92.92(15)
NA Ru1 NC 87.14(13)
NB Ru1 NC 87.19(13)
NA Ru1 SiC 85.95(17)
NB Ru1 SiC 78.96(17)
NC Ru1 SiC 164.2(2)
NA Ru1 SiB 80.97(16)
NB Ru1 SiB 169.9(2)
NC Ru1 SiB 84.46(16)
SiC Ru1 SiB 108.45(19)
NA Ru1 SiA 162.8(2)
NB Ru1 SiA 95.06(16)
NC Ru1 SiA 78.05(16)
SiC Ru1 SiA 110.5(2)
SiB Ru1 SiA 88.8(2)
NA Ru1 N2 47.23(9)
NB Ru1 N2 139.89(15)
NC Ru1 N2 86.45(11)
SiC Ru1 N2 99.18(14)
SiB Ru1 N2 33.84(14)
SiA Ru1 N2 122.08(18)
NA Ru1 N4 82.04(12)
NB Ru1 N4 46.78(9)
NC Ru1 N4 131.54(14)
SiC Ru1 N4 33.13(14)
SiB Ru1 N4 138.97(16)
SiA Ru1 N4 114.39(16)
N2 Ru1 N4 117.33(10)
NA Ru1 N6 130.90(14)
NB Ru1 N6 97.42(11)
NC Ru1 N6 45.97(9)
SiC Ru1 N6 143.13(17)
SiB Ru1 N6 80.83(15)
SiA Ru1 N6 32.71(13)
N2 Ru1 N6 106.08(11)
N4 Ru1 N6 136.53(10)
NA Ru1 HA 152.2(3)
NB Ru1 HA 80.7(4)
NC Ru1 HA 119.3(3)
SiC Ru1 HA 66.3(3)
SiB Ru1 HA 108.4(4)
SiA Ru1 HA 44.7(3)
N2 Ru1 HA 135.7(4)
N4 Ru1 HA 73.9(4)
N6 Ru1 HA 76.9(3)
NA Ru1 HB 89.4(3)
NB Ru1 HB 134.6(4)
NC Ru1 HB 138.2(4)
SiC Ru1 HB 55.9(3)
SiB Ru1 HB 53.9(3)
SiA Ru1 HB 95.7(4)
N2 Ru1 HB 61.8(3)
N4 Ru1 HB 88.9(3)
N6 Ru1 HB 114.7(4)
HA Ru1 HB 76.6(4)
C56 C51 C52 116.1(3)
C56 C51 B1 123.2(2)
C52 C51 B1 120.3(3)
C53 C52 C51 122.3(3)
C53 C52 H52 118.1(4)
C51 C52 H52 119.5(4)
C52 C53 C54 120.7(3)
C52 C53 C57 120.4(3)
C54 C53 C57 118.9(3)
C55 C54 C53 117.8(3)
C55 C54 H54 121.3(5)
C53 C54 H54 120.9(5)
C54 C55 C56 120.7(3)
C54 C55 C58 118.5(3)
C56 C55 C58 120.8(3)
C55 C56 C51 122.4(3)
C55 C56 H56 118.0(5)
C51 C56 H56 119.6(5)
F2 C57 F3 107.1(4)
F2 C57 F1 107.4(4)
F3 C57 F1 105.8(3)
F2 C57 C53 112.8(3)
F3 C57 C53 111.4(3)
F1 C57 C53 112.0(3)
F5 C58 F6 106.8(3)
F5 C58 F4 106.9(3)
F6 C58 F4 106.4(4)
F5 C58 C55 112.4(3)
F6 C58 C55 112.1(3)
F4 C58 C55 111.9(3)
C62 C61 C66 116.0(3)
C62 C61 B1 123.2(3)
C66 C61 B1 120.2(3)
C63 C62 C61 122.2(3)
C63 C62 H62 117.3(5)
C61 C62 H62 120.6(5)
C64 C63 C62 120.9(3)
C64 C63 C67 120.6(3)
C62 C63 C67 118.5(3)
C63 C64 C65 118.0(3)
C63 C64 H64 121.4(5)
C65 C64 H64 120.6(5)
C64 C65 C66 120.5(3)
C64 C65 C68 120.6(3)
C66 C65 C68 118.9(3)
C65 C66 C61 122.4(3)
C65 C66 H66 118.2(5)
C61 C66 H66 119.4(5)
F9 C67 F8 106.9(4)
F9 C67 F7 106.5(3)
F8 C67 F7 106.7(4)
F9 C67 C63 113.2(3)
F8 C67 C63 111.9(3)
F7 C67 C63 111.2(4)
F12 C68 F10 107.5(4)
F12 C68 F11 106.8(4)
F10 C68 F11 106.6(4)
F12 C68 C65 112.5(3)
F10 C68 C65 111.7(3)
F11 C68 C65 111.4(3)
C72 C71 C76 116.4(3)
C72 C71 B1 124.0(3)
C76 C71 B1 119.3(3)
C73 C72 C71 121.9(3)
C73 C72 H72 118.1(6)
C71 C72 H72 120.0(5)
C72 C73 C74 121.4(3)
C72 C73 C77 118.8(3)
C74 C73 C77 119.8(3)
C75 C74 C73 117.8(3)
C75 C74 H74 120.8(6)
C73 C74 H74 121.4(6)
C74 C75 C76 120.8(3)
C74 C75 C78 120.0(3)
C76 C75 C78 119.2(3)
C75 C76 C71 121.8(3)
C75 C76 H76 119.3(6)
C71 C76 H76 118.9(6)
F14 C77 F13 107.1(4)
F14 C77 F15 107.2(3)
F13 C77 F15 107.0(3)
F14 C77 C73 110.9(3)
F13 C77 C73 111.6(3)
F15 C77 C73 112.7(3)
F16 C78 F18 107.0(4)
F16 C78 F17 106.7(4)
F18 C78 F17 106.8(5)
F16 C78 C75 113.0(4)
F18 C78 C75 112.4(3)
F17 C78 C75 110.6(3)
C86 C81 C82 116.1(3)
C86 C81 B1 124.0(3)
C82 C81 B1 119.9(3)
C83 C82 C81 122.4(3)
C83 C82 H82 118.5(6)
C81 C82 H82 119.1(5)
C84 C83 C82 120.5(3)
C84 C83 C87 122.0(3)
C82 C83 C87 117.4(3)
C85 C84 C83 118.0(3)
C85 C84 H84 121.8(5)
C83 C84 H84 120.2(6)
C84 C85 C86 121.0(3)
C84 C85 C88 120.2(3)
C86 C85 C88 118.8(3)
C81 C86 C85 121.8(3)
C81 C86 H86 119.1(4)
C85 C86 H86 119.1(4)
F19 C87 F20 107.6(3)
F19 C87 F21 107.3(4)
F20 C87 F21 106.4(3)
F19 C87 C83 112.4(3)
F20 C87 C83 112.0(3)
F21 C87 C83 110.8(3)
F23 C88 F24 106.9(3)
F23 C88 F22 106.3(3)
F24 C88 F22 105.9(4)
F23 C88 C85 113.2(4)
F24 C88 C85 112.4(3)
F22 C88 C85 111.7(3)
C61 B1 C71 112.6(3)
C61 B1 C81 114.4(3)
C71 B1 C81 103.7(2)
C61 B1 C51 102.7(2)
C71 B1 C51 113.2(3)
C81 B1 C51 110.5(3)

loop_
_geom_bond_atom_site_label_1
_geom_bond_atom_site_label_2
_geom_bond_distance
C1 NA 1.358(4)
C1 C2 1.373(4)
C1 H1 1.072(8)
C2 C3 1.400(4)
C2 H2 1.071(11)
C3 C4 1.370(5)
C3 H3 1.082(9)
C4 C5 1.422(4)
C4 H4 1.090(8)
C5 N2 1.356(5)
C5 NA 1.363(3)
C6 N2 1.461(4)
C6 H6A 1.088(9)
C6 H6B 1.088(12)
C6 H6C 1.096(10)
C7 SiB 1.885(6)
C7 H7A 1.091(12)
C7 H7B 1.058(13)
C7 H7C 1.100(11)
C8 SiB 1.876(6)
C8 H8A 1.078(9)
C8 H8B 1.086(10)
C8 H8C 1.095(10)
C11 NB 1.354(3)
C11 C12 1.381(4)
C11 H11 1.094(8)
C12 C13 1.401(5)
C12 H12 1.075(8)
C13 C14 1.375(4)
C13 H13 1.073(8)
C14 C15 1.408(5)
C14 H14 1.103(9)
C15 NB 1.364(4)
C15 N4 1.368(3)
C16 N4 1.472(5)
C16 H16A 1.075(10)
C16 H16B 1.083(8)
C16 H16C 1.092(12)
C17 SiC 1.874(5)
C17 H17A 1.082(10)
C17 H17B 1.079(11)
C17 H17C 1.092(10)
C18 SiC 1.873(7)
C18 H18A 1.081(7)
C18 H18B 1.082(10)
C18 H18C 1.085(11)
C21 NC 1.353(4)
C21 C22 1.384(5)
C21 H21 1.084(9)
C22 C23 1.394(5)
C22 H22 1.089(9)
C23 C24 1.377(5)
C23 H23 1.077(8)
C24 C25 1.419(5)
C24 H24 1.067(9)
C25 NC 1.356(4)
C25 N6 1.359(4)
C26 N6 1.455(5)
C26 H26A 1.095(12)
C26 H26B 1.111(10)
C26 H26C 1.093(10)
C27 SiA 1.865(7)
C27 H27A 1.084(10)
C27 H27B 1.100(11)
C27 H27C 1.090(11)
C28 SiA 1.883(6)
C28 H28A 1.079(10)
C28 H28B 1.084(10)
C28 H28C 1.076(12)
NA Ru1 2.162(4)
NA N2 2.328(3)
NB Ru1 2.239(4)
NB N4 2.329(3)
NC Ru1 2.250(4)
NC N6 2.325(4)
N2 SiB 1.780(6)
N2 Ru1 3.171(3)
N4 SiC 1.768(6)
N4 Ru1 3.195(4)
N6 SiA 1.767(5)
N6 Ru1 3.233(4)
SiA Ru1 2.459(6)
SiA HA 1.737(10)
SiB Ru1 2.408(6)
SiB HB 1.954(10)
SiC Ru1 2.400(6)
SiC HB 2.003(10)
Ru1 HA 1.600(8)
Ru1 HB 1.587(7)
C51 C56 1.402(5)
C51 C52 1.405(4)
C51 B1 1.652(5)
C52 C53 1.393(4)
C52 H52 1.091(8)
C53 C54 1.406(5)
C53 C57 1.491(4)
C54 C55 1.397(4)
C54 H54 1.088(7)
C55 C56 1.398(4)
C55 C58 1.503(5)
C56 H56 1.074(7)
C57 F2 1.339(6)
C57 F3 1.350(5)
C57 F1 1.348(6)
C58 F5 1.339(5)
C58 F6 1.340(6)
C58 F4 1.351(4)
C61 C62 1.394(5)
C61 C66 1.402(4)
C61 B1 1.622(5)
C62 C63 1.396(5)
C62 H62 1.086(8)
C63 C64 1.388(4)
C63 C67 1.503(5)
C64 C65 1.395(5)
C64 H64 1.074(8)
C65 C66 1.393(5)
C65 C68 1.497(5)
C66 H66 1.095(9)
C67 F9 1.335(6)
C67 F8 1.339(5)
C67 F7 1.347(5)
C68 F12 1.331(5)
C68 F10 1.340(6)
C68 F11 1.339(5)
C71 C72 1.391(5)
C71 C76 1.417(5)
C71 B1 1.641(5)
C72 C73 1.392(4)
C72 H72 1.082(9)
C73 C74 1.395(5)
C73 C77 1.510(5)
C74 C75 1.394(5)
C74 H74 1.082(8)
C75 C76 1.392(5)
C75 C78 1.498(5)
C76 H76 1.084(9)
C77 F14 1.332(5)
C77 F13 1.347(5)
C77 F15 1.346(5)
C78 F16 1.324(5)
C78 F18 1.330(6)
C78 F17 1.342(6)
C81 C86 1.397(4)
C81 C82 1.403(5)
C81 B1 1.642(4)
C82 C83 1.392(4)
C82 H82 1.098(8)
C83 C84 1.393(4)
C83 C87 1.509(5)
C84 C85 1.388(5)
C84 H84 1.080(7)
C85 C86 1.400(4)
C85 C88 1.501(4)
C86 H86 1.098(9)
C87 F19 1.330(4)
C87 F20 1.342(5)
C87 F21 1.348(5)
C88 F23 1.328(5)
C88 F24 1.345(6)
C88 F22 1.357(5)

loop_
_geom_torsion_atom_site_label_1
_geom_torsion_atom_site_label_2
_geom_torsion_atom_site_label_3
_geom_torsion_atom_site_label_4
_geom_torsion
NA C1 C2 C3 -0.8(5)
C1 C2 C3 C4 0.8(5)
C2 C3 C4 C5 -0.1(5)
C3 C4 C5 N2 178.7(3)
C3 C4 C5 NA -0.7(5)
NB C11 C12 C13 0.2(6)
C11 C12 C13 C14 -0.5(5)
C12 C13 C14 C15 1.4(6)
C13 C14 C15 NB -2.0(5)
C13 C14 C15 N4 178.1(3)
NC C21 C22 C23 0.3(5)
C21 C22 C23 C24 -2.6(5)
C22 C23 C24 C25 1.3(5)
C23 C24 C25 NC 2.3(5)
C23 C24 C25 N6 -178.9(3)
C2 C1 NA C5 0.0(5)
C2 C1 NA Ru1 -174.4(3)
C2 C1 NA N2 -1.4(6)
N2 C5 NA C1 -178.7(3)
C4 C5 NA C1 0.7(4)
N2 C5 NA Ru1 -4.3(4)
C4 C5 NA Ru1 175.1(2)
C4 C5 NA N2 179.4(5)
C12 C11 NB C15 -0.8(5)
C12 C11 NB Ru1 -172.1(3)
C12 C11 NB N4 -2.4(7)
N4 C15 NB C11 -178.4(3)
C14 C15 NB C11 1.7(5)
N4 C15 NB Ru1 -7.0(4)
C14 C15 NB Ru1 173.1(3)
C14 C15 NB N4 -179.9(5)
C22 C21 NC C25 3.3(4)
C22 C21 NC Ru1 -170.7(3)
C22 C21 NC N6 6.8(6)
N6 C25 NC C21 176.6(3)
C24 C25 NC C21 -4.6(4)
N6 C25 NC Ru1 -9.5(4)
C24 C25 NC Ru1 169.3(2)
C24 C25 NC N6 178.8(5)
NA C5 N2 C6 179.5(3)
C4 C5 N2 C6 0.1(4)
NA C5 N2 SiB -0.3(4)
C4 C5 N2 SiB -179.7(3)
C4 C5 N2 NA -179.4(5)
NA C5 N2 Ru1 2.6(2)
C4 C5 N2 Ru1 -176.8(3)
C1 NA N2 C5 2.3(5)
Ru1 NA N2 C5 176.3(3)
C1 NA N2 C6 1.4(7)
C5 NA N2 C6 -0.9(5)
Ru1 NA N2 C6 175.4(4)
C1 NA N2 SiB -178.0(4)
C5 NA N2 SiB 179.7(4)
Ru1 NA N2 SiB -4.0(2)
C1 NA N2 Ru1 -174.0(4)
C5 NA N2 Ru1 -176.3(3)
NB C15 N4 C16 -177.8(3)
C14 C15 N4 C16 2.1(5)
NB C15 N4 SiC 21.3(4)
C14 C15 N4 SiC -158.8(3)
C14 C15 N4 NB 179.9(5)
NB C15 N4 Ru1 4.4(2)
C14 C15 N4 Ru1 -175.7(3)
C11 NB N4 C15 2.7(5)
Ru1 NB N4 C15 173.9(3)
C11 NB N4 C16 6.5(7)
C15 NB N4 C16 3.8(5)
Ru1 NB N4 C16 177.7(5)
C11 NB N4 SiC -159.1(5)
C15 NB N4 SiC -161.8(4)
Ru1 NB N4 SiC 12.1(2)
C11 NB N4 Ru1 -171.2(5)
C15 NB N4 Ru1 -173.9(3)
NC C25 N6 C26 178.0(3)
C24 C25 N6 C26 -0.8(5)
NC C25 N6 SiA -2.3(4)
C24 C25 N6 SiA 178.9(3)
C24 C25 N6 NC -178.8(5)
NC C25 N6 Ru1 5.9(2)
C24 C25 N6 Ru1 -172.9(3)
C21 NC N6 C25 -6.0(5)
Ru1 NC N6 C25 171.8(3)
C21 NC N6 C26 -9.4(7)
C25 NC N6 C26 -3.4(5)
Ru1 NC N6 C26 168.4(4)
C21 NC N6 SiA 172.1(4)
C25 NC N6 SiA 178.1(4)
Ru1 NC N6 SiA -10.1(2)
C21 NC N6 Ru1 -177.8(5)
C25 NC N6 Ru1 -171.8(3)
C25 N6 SiA C27 134.1(3)
C26 N6 SiA C27 -46.2(4)
NC N6 SiA C27 133.0(2)
Ru1 N6 SiA C27 123.7(3)
C25 N6 SiA C28 -111.8(3)
C26 N6 SiA C28 67.9(4)
NC N6 SiA C28 -113.0(3)
Ru1 N6 SiA C28 -122.3(4)
C25 N6 SiA Ru1 10.5(4)
C26 N6 SiA Ru1 -169.8(2)
NC N6 SiA Ru1 9.3(2)
C5 N2 SiB C8 -119.2(3)
C6 N2 SiB C8 61.0(4)
NA N2 SiB C8 -119.3(3)
Ru1 N2 SiB C8 -122.9(3)
C5 N2 SiB C7 129.4(3)
C6 N2 SiB C7 -50.4(4)
NA N2 SiB C7 129.3(3)
Ru1 N2 SiB C7 125.7(4)
C5 N2 SiB Ru1 3.8(3)
C6 N2 SiB Ru1 -176.0(2)
NA N2 SiB Ru1 3.59(18)
C15 N4 SiC C18 98.0(3)
C16 N4 SiC C18 -62.8(3)
NB N4 SiC C18 109.0(2)
Ru1 N4 SiC C18 120.4(3)
C15 N4 SiC C17 -144.4(3)
C16 N4 SiC C17 54.8(4)
NB N4 SiC C17 -133.5(3)
Ru1 N4 SiC C17 -122.0(4)
C15 N4 SiC Ru1 -22.4(3)
C16 N4 SiC Ru1 176.8(2)
NB N4 SiC Ru1 -11.46(18)
C1 NA Ru1 NB -8.7(2)
C5 NA Ru1 NB 177.1(2)
N2 NA Ru1 NB 174.84(12)
C1 NA Ru1 NC -95.7(2)
C5 NA Ru1 NC 90.0(2)
N2 NA Ru1 NC 87.81(12)
C1 NA Ru1 SiC 70.0(3)
C5 NA Ru1 SiC -104.2(3)
N2 NA Ru1 SiC -106.45(16)
C1 NA Ru1 SiB 179.5(2)
C5 NA Ru1 SiB 5.2(3)
N2 NA Ru1 SiB 2.97(15)
C1 NA Ru1 SiA -126.2(6)
C5 NA Ru1 SiA 59.5(7)
N2 NA Ru1 SiA 57.3(7)
C1 NA Ru1 N2 176.5(3)
C5 NA Ru1 N2 2.21(19)
C1 NA Ru1 N4 37.0(2)
C5 NA Ru1 N4 -137.3(2)
N2 NA Ru1 N4 -139.55(10)
C1 NA Ru1 N6 -111.1(3)
C5 NA Ru1 N6 74.6(3)
N2 NA Ru1 N6 72.41(18)
C11 NB Ru1 NA -109.0(2)
C15 NB Ru1 NA 79.9(2)
N4 NB Ru1 NA 76.21(13)
C11 NB Ru1 NC -22.0(3)
C15 NB Ru1 NC 166.9(2)
N4 NB Ru1 NC 163.20(12)
C11 NB Ru1 SiC 165.7(3)
C15 NB Ru1 SiC -5.4(3)
N4 NB Ru1 SiC -9.09(16)
C11 NB Ru1 SiB -56.4(11)
C15 NB Ru1 SiB 132.5(10)
N4 NB Ru1 SiB 128.8(11)
C11 NB Ru1 SiA 55.7(3)
C15 NB Ru1 SiA -115.4(3)
N4 NB Ru1 SiA -119.06(16)
C11 NB Ru1 N2 -103.1(3)
C15 NB Ru1 N2 85.8(3)
N4 NB Ru1 N2 82.1(2)
C11 NB Ru1 N4 174.8(3)
C15 NB Ru1 N4 3.67(19)
C11 NB Ru1 N6 22.9(3)
C15 NB Ru1 N6 -148.2(2)
N4 NB Ru1 N6 -151.89(11)
C21 NC Ru1 NA 14.9(3)
C25 NC Ru1 NA -158.9(2)
N6 NC Ru1 NA -163.79(13)
C21 NC Ru1 NB -78.1(2)
C25 NC Ru1 NB 108.0(2)
N6 NC Ru1 NB 103.14(12)
C21 NC Ru1 SiC -49.3(7)
C25 NC Ru1 SiC 136.9(6)
N6 NC Ru1 SiC 132.0(6)
C21 NC Ru1 SiB 96.1(3)
C25 NC Ru1 SiB -77.7(3)
N6 NC Ru1 SiB -82.59(16)
C21 NC Ru1 SiA -173.9(3)
C25 NC Ru1 SiA 12.3(3)
N6 NC Ru1 SiA 7.36(16)
C21 NC Ru1 N2 62.2(2)
C25 NC Ru1 N2 -111.6(2)
N6 NC Ru1 N2 -116.49(11)
C21 NC Ru1 N4 -61.8(3)
C25 NC Ru1 N4 124.4(2)
N6 NC Ru1 N4 119.48(16)
C21 NC Ru1 N6 178.7(3)
C25 NC Ru1 N6 4.90(19)
N4 SiC Ru1 NA -81.6(2)
C18 SiC Ru1 NA 164.6(3)
C17 SiC Ru1 NA 33.6(3)
N4 SiC Ru1 NB 12.2(2)
C18 SiC Ru1 NB -101.6(3)
C17 SiC Ru1 NB 127.4(3)
N4 SiC Ru1 NC -17.3(7)
C18 SiC Ru1 NC -131.0(6)
C17 SiC Ru1 NC 98.0(6)
N4 SiC Ru1 SiB -160.7(2)
C18 SiC Ru1 SiB 85.5(3)
C17 SiC Ru1 SiB -45.5(4)
N4 SiC Ru1 SiA 103.5(3)
C18 SiC Ru1 SiA -10.3(3)
C17 SiC Ru1 SiA -141.3(3)
N4 SiC Ru1 N2 -127.12(19)
C18 SiC Ru1 N2 119.1(2)
C17 SiC Ru1 N2 -11.9(4)
C18 SiC Ru1 N4 -113.8(3)
C17 SiC Ru1 N4 115.2(4)
N4 SiC Ru1 N6 99.8(3)
C18 SiC Ru1 N6 -14.0(5)
C17 SiC Ru1 N6 -144.9(3)
N2 SiB Ru1 NA -3.9(2)
C8 SiB Ru1 NA 108.8(3)
C7 SiB Ru1 NA -116.8(3)
N2 SiB Ru1 NB -57.3(11)
C8 SiB Ru1 NB 55.4(12)
C7 SiB Ru1 NB -170.2(9)
N2 SiB Ru1 NC -91.9(2)
C8 SiB Ru1 NC 20.8(3)
C7 SiB Ru1 NC 155.3(3)
N2 SiB Ru1 SiC 78.7(3)
C8 SiB Ru1 SiC -168.6(3)
C7 SiB Ru1 SiC -34.1(4)
N2 SiB Ru1 SiA -170.0(2)
C8 SiB Ru1 SiA -57.3(3)
C7 SiB Ru1 SiA 77.1(3)
C8 SiB Ru1 N2 112.7(4)
C7 SiB Ru1 N2 -112.9(4)
N2 SiB Ru1 N4 62.7(3)
C8 SiB Ru1 N4 175.4(2)
C7 SiB Ru1 N4 -50.1(5)
N2 SiB Ru1 N6 -138.1(2)
C8 SiB Ru1 N6 -25.4(3)
C7 SiB Ru1 N6 109.0(3)
N6 SiA Ru1 NA 21.4(8)
C27 SiA Ru1 NA -94.0(7)
C28 SiA Ru1 NA 135.9(6)
N6 SiA Ru1 NB -95.9(2)
C27 SiA Ru1 NB 148.7(3)
C28 SiA Ru1 NB 18.7(3)
N6 SiA Ru1 NC -9.8(2)
C27 SiA Ru1 NC -125.3(3)
C28 SiA Ru1 NC 104.7(3)
N6 SiA Ru1 SiC -175.9(2)
C27 SiA Ru1 SiC 68.6(4)
C28 SiA Ru1 SiC -61.4(3)
N6 SiA Ru1 SiB 74.8(3)
C27 SiA Ru1 SiB -40.7(3)
C28 SiA Ru1 SiB -170.7(3)
N6 SiA Ru1 N2 68.2(3)
C27 SiA Ru1 N2 -47.2(4)
C28 SiA Ru1 N2 -177.3(2)
N6 SiA Ru1 N4 -140.2(2)
C27 SiA Ru1 N4 104.3(3)
C28 SiA Ru1 N4 -25.7(3)
C27 SiA Ru1 N6 -115.5(4)
C28 SiA Ru1 N6 114.5(4)
C5 N2 Ru1 NA -1.99(17)
C6 N2 Ru1 NA -169.4(9)
SiB N2 Ru1 NA 174.7(3)
C5 N2 Ru1 NB -10.0(3)
C6 N2 Ru1 NB -177.5(9)
SiB N2 Ru1 NB 166.7(3)
NA N2 Ru1 NB -8.01(19)
C5 N2 Ru1 NC -91.4(2)
C6 N2 Ru1 NC 101.2(9)
SiB N2 Ru1 NC 85.3(2)
NA N2 Ru1 NC -89.38(14)
C5 N2 Ru1 SiC 73.7(2)
C6 N2 Ru1 SiC -93.7(9)
SiB N2 Ru1 SiC -109.6(3)
NA N2 Ru1 SiC 75.71(19)
C5 N2 Ru1 SiB -176.7(3)
C6 N2 Ru1 SiB 15.8(9)
NA N2 Ru1 SiB -174.7(3)
C5 N2 Ru1 SiA -164.9(2)
C6 N2 Ru1 SiA 27.7(10)
SiB N2 Ru1 SiA 11.8(3)
NA N2 Ru1 SiA -162.9(2)
C5 N2 Ru1 N4 44.3(2)
C6 N2 Ru1 N4 -123.1(9)
SiB N2 Ru1 N4 -138.9(3)
NA N2 Ru1 N4 46.33(13)
C5 N2 Ru1 N6 -133.41(19)
C6 N2 Ru1 N6 59.1(9)
SiB N2 Ru1 N6 43.3(2)
NA N2 Ru1 N6 -131.42(15)
C15 N4 Ru1 NA -104.92(19)
C16 N4 Ru1 NA 83.1(9)
SiC N4 Ru1 NA 94.8(2)
NB N4 Ru1 NA -101.66(15)
C15 N4 Ru1 NB -3.26(17)
C16 N4 Ru1 NB -175.2(9)
SiC N4 Ru1 NB -163.5(3)
C15 N4 Ru1 NC -25.9(2)
C16 N4 Ru1 NC 162.1(9)
SiC N4 Ru1 NC 173.8(3)
NB N4 Ru1 NC -22.68(16)
C15 N4 Ru1 SiC 160.3(3)
C16 N4 Ru1 SiC -11.7(9)
NB N4 Ru1 SiC 163.5(3)
C15 N4 Ru1 SiB -171.2(3)
C16 N4 Ru1 SiB 16.8(10)
SiC N4 Ru1 SiB 28.5(3)
NB N4 Ru1 SiB -168.0(3)
C15 N4 Ru1 SiA 69.7(2)
C16 N4 Ru1 SiA -102.3(9)
SiC N4 Ru1 SiA -90.6(3)
NB N4 Ru1 SiA 72.95(18)
C15 N4 Ru1 N2 -137.3(2)
C16 N4 Ru1 N2 50.7(9)
SiC N4 Ru1 N2 62.4(2)
NB N4 Ru1 N2 -134.08(17)
C15 N4 Ru1 N6 39.5(2)
C16 N4 Ru1 N6 -132.4(9)
SiC N4 Ru1 N6 -120.7(3)
NB N4 Ru1 N6 42.78(17)
C25 N6 Ru1 NA 17.3(3)
C26 N6 Ru1 NA -135.1(8)
SiA N6 Ru1 NA -171.8(3)
NC N6 Ru1 NA 21.65(17)
C25 N6 Ru1 NB -83.1(2)
C26 N6 Ru1 NB 124.5(8)
SiA N6 Ru1 NB 87.8(3)
NC N6 Ru1 NB -78.77(14)
C25 N6 Ru1 NC -4.35(18)
C26 N6 Ru1 NC -156.7(9)
SiA N6 Ru1 NC 166.6(3)
C25 N6 Ru1 SiC -164.6(3)
C26 N6 Ru1 SiC 43.0(9)
SiA N6 Ru1 SiC 6.3(4)
NC N6 Ru1 SiC -160.2(3)
C25 N6 Ru1 SiB 86.8(2)
C26 N6 Ru1 SiB -65.6(9)
SiA N6 Ru1 SiB -102.3(3)
NC N6 Ru1 SiB 91.15(17)
C25 N6 Ru1 SiA -170.9(3)
C26 N6 Ru1 SiA 36.7(8)
NC N6 Ru1 SiA -166.6(3)
C25 N6 Ru1 N2 64.0(2)
C26 N6 Ru1 N2 -88.3(8)
SiA N6 Ru1 N2 -125.0(3)
NC N6 Ru1 N2 68.39(13)
C25 N6 Ru1 N4 -113.1(2)
C26 N6 Ru1 N4 94.6(8)
SiA N6 Ru1 N4 57.9(3)
NC N6 Ru1 N4 -108.7(2)
C56 C51 C52 C53 1.5(5)
B1 C51 C52 C53 -170.8(3)
C51 C52 C53 C54 -3.2(5)
C51 C52 C53 C57 178.3(3)
C52 C53 C54 C55 1.8(5)
C57 C53 C54 C55 -179.8(3)
C53 C54 C55 C56 1.2(5)
C53 C54 C55 C58 -179.3(3)
C54 C55 C56 C51 -3.0(5)
C58 C55 C56 C51 177.6(3)
C52 C51 C56 C55 1.6(5)
B1 C51 C56 C55 173.7(3)
C52 C53 C57 F2 -19.9(5)
C54 C53 C57 F2 161.6(4)
C52 C53 C57 F3 -140.4(4)
C54 C53 C57 F3 41.2(5)
C52 C53 C57 F1 101.4(4)
C54 C53 C57 F1 -77.0(4)
C54 C55 C58 F5 -71.6(4)
C56 C55 C58 F5 107.9(4)
C54 C55 C58 F6 48.7(4)
C56 C55 C58 F6 -131.9(4)
C54 C55 C58 F4 168.1(4)
C56 C55 C58 F4 -12.5(5)
C66 C61 C62 C63 -0.5(4)
B1 C61 C62 C63 171.1(3)
C61 C62 C63 C64 0.3(5)
C61 C62 C63 C67 -179.0(3)
C62 C63 C64 C65 0.2(4)
C67 C63 C64 C65 179.4(3)
C63 C64 C65 C66 -0.4(5)
C63 C64 C65 C68 177.5(3)
C64 C65 C66 C61 0.2(5)
C68 C65 C66 C61 -177.7(3)
C62 C61 C66 C65 0.2(4)
B1 C61 C66 C65 -171.6(3)
C64 C63 C67 F9 3.5(4)
C62 C63 C67 F9 -177.2(3)
C64 C63 C67 F8 124.5(4)
C62 C63 C67 F8 -56.3(4)
C64 C63 C67 F7 -116.3(4)
C62 C63 C67 F7 62.9(4)
C64 C65 C68 F12 21.7(5)
C66 C65 C68 F12 -160.3(4)
C64 C65 C68 F10 142.7(3)
C66 C65 C68 F10 -39.3(4)
C64 C65 C68 F11 -98.1(4)
C66 C65 C68 F11 79.8(5)
C76 C71 C72 C73 1.1(4)
B1 C71 C72 C73 -172.0(3)
C71 C72 C73 C74 -2.0(5)
C71 C72 C73 C77 175.7(3)
C72 C73 C74 C75 0.8(4)
C77 C73 C74 C75 -176.9(3)
C73 C74 C75 C76 1.1(4)
C73 C74 C75 C78 -177.8(3)
C74 C75 C76 C71 -2.0(5)
C78 C75 C76 C71 176.9(3)
C72 C71 C76 C75 0.9(4)
B1 C71 C76 C75 174.3(3)
C72 C73 C77 F14 -71.9(4)
C74 C73 C77 F14 105.9(4)
C72 C73 C77 F13 47.4(4)
C74 C73 C77 F13 -134.8(3)
C72 C73 C77 F15 167.9(3)
C74 C73 C77 F15 -14.3(4)
C74 C75 C78 F16 -22.1(4)
C76 C75 C78 F16 159.0(3)
C74 C75 C78 F18 -143.3(4)
C76 C75 C78 F18 37.8(5)
C74 C75 C78 F17 97.4(5)
C76 C75 C78 F17 -81.5(5)
C86 C81 C82 C83 4.5(5)
B1 C81 C82 C83 -178.5(3)
C81 C82 C83 C84 -3.1(5)
C81 C82 C83 C87 175.9(3)
C82 C83 C84 C85 -0.7(5)
C87 C83 C84 C85 -179.6(3)
C83 C84 C85 C86 2.7(5)
C83 C84 C85 C88 -177.0(3)
C82 C81 C86 C85 -2.4(5)
B1 C81 C86 C85 -179.2(3)
C84 C85 C86 C81 -1.2(5)
C88 C85 C86 C81 178.5(3)
C84 C83 C87 F19 4.1(5)
C82 C83 C87 F19 -174.9(3)
C84 C83 C87 F20 -117.2(4)
C82 C83 C87 F20 63.8(4)
C84 C83 C87 F21 124.1(4)
C82 C83 C87 F21 -54.9(4)
C84 C85 C88 F23 -13.9(5)
C86 C85 C88 F23 166.4(3)
C84 C85 C88 F24 -135.1(4)
C86 C85 C88 F24 45.2(4)
C84 C85 C88 F22 106.0(4)
C86 C85 C88 F22 -73.7(4)
C62 C61 B1 C71 27.1(4)
C66 C61 B1 C71 -161.6(3)
C62 C61 B1 C81 145.3(3)
C66 C61 B1 C81 -43.5(4)
C62 C61 B1 C51 -95.0(3)
C66 C61 B1 C51 76.2(3)
C72 C71 B1 C61 -143.8(3)
C76 C71 B1 C61 43.3(4)
C72 C71 B1 C81 91.9(3)
C76 C71 B1 C81 -80.9(4)
C72 C71 B1 C51 -27.9(4)
C76 C71 B1 C51 159.3(3)
C86 C81 B1 C61 -25.2(4)
C82 C81 B1 C61 158.0(3)
C86 C81 B1 C71 97.8(4)
C82 C81 B1 C71 -78.9(4)
C86 C81 B1 C51 -140.5(3)
C82 C81 B1 C51 42.7(4)
C56 C51 B1 C61 -101.5(4)
C52 C51 B1 C61 70.3(4)
C56 C51 B1 C71 136.8(3)
C52 C51 B1 C71 -51.4(4)
C56 C51 B1 C81 21.0(5)
C52 C51 B1 C81 -167.3(3)
